data_2242104
loop_
_publ_author_name
'Chidan Kumar, C. S.'
'Sim, Ai Jia'
'Ng, Weng Zhun'
'Chia, Tze Shyang'
'Loh, Wan-Sin'
'Kwong, Huey Chong'
'Quah, Ching Kheng'
'Naveen, S.'
'Lokanath, N. K.'
'Warad, Ismail'

_publ_section_title
;
 The crystal structure of zwitterionic
 2-{[(4-iminiumyl-3-methyl-1,4-dihydropyridin-1-yl)methyl]carbamoyl}benzoate
 hemihydrate
;
_journal_coeditor_code SJ5531
_journal_issue 7
_journal_name_full 'Acta Crystallographica, Section E'
_journal_page_first 927
_journal_page_last 931
_journal_paper_doi 10.1107/S2056989017007836
_journal_volume 73
_journal_year 2017
_chemical_formula_iupac 'C15 H15 N3 O3, 0.5H2 O'
_chemical_formula_moiety 'C15 H15 N3 O3, 0.5(H2 O)'
_chemical_formula_sum 'C15 H16 N3 O3.5'
_chemical_formula_weight 294.31
_chemical_name_systematic
;
2-{[(4-Iminiumyl-3-methyl-1,4-dihydropyridin-1-yl)methyl]carbamoyl}benzoate
hemihydrate
;
_space_group_IT_number 15
_symmetry_cell_setting monoclinic
_symmetry_space_group_name_Hall '-C 2yc'
_symmetry_space_group_name_H-M 'C 1 2/c 1'
_atom_sites_solution_hydrogens mixed
_cell_angle_alpha 90
_cell_angle_beta 103.729(2)
_cell_angle_gamma 90
_cell_formula_units_Z 16
_cell_length_a 21.3157(18)
_cell_length_b 11.9883(8)
_cell_length_c 22.8642(15)
_cell_measurement_reflns_used 8600
_cell_measurement_temperature 294
_cell_measurement_theta_max 21.24
_cell_measurement_theta_min 2.35
_cell_volume 5675.8(7)
_computing_cell_refinement
;
SAINT (Bruker, 2012)
;
_computing_data_collection
;
APEX2 (Bruker, 2012)
;
_computing_data_reduction
;
SAINT (Bruker, 2012)
;
_computing_molecular_graphics
;
SHELXL2013 (Sheldrick, 2015) and Mercury (Macrae <i>et al.</i>,
2006)
;
_computing_publication_material
;
SHELXL2013 (Sheldrick, 2015) and PLATON (Spek, 2009)
;
_computing_structure_refinement
;
SHELXL2013 (Sheldrick, 2015)
;
_computing_structure_solution
;
SHELXS97 (Sheldrick, 2008)
;
_diffrn_ambient_temperature 294
_diffrn_detector_area_resol_mean 18.4
_diffrn_measured_fraction_theta_full 1.000
_diffrn_measured_fraction_theta_max 0.994
_diffrn_measurement_device_type 'Bruker APEXII DUO CCD area-detector'
_diffrn_measurement_method '\f and \w scans'
_diffrn_radiation_monochromator graphite
_diffrn_radiation_source 'Rotating Anode'
_diffrn_radiation_type MoK\a
_diffrn_radiation_wavelength 0.71073
_diffrn_reflns_av_R_equivalents 0.0515
_diffrn_reflns_av_sigmaI/netI 0.0270
_diffrn_reflns_limit_h_max 25
_diffrn_reflns_limit_h_min -25
_diffrn_reflns_limit_k_max 14
_diffrn_reflns_limit_k_min -14
_diffrn_reflns_limit_l_max 27
_diffrn_reflns_limit_l_min -27
_diffrn_reflns_number 65196
_diffrn_reflns_reduction_process
;
;
_diffrn_reflns_theta_full 25.24
_diffrn_reflns_theta_max 25.81
_diffrn_reflns_theta_min 1.83
_exptl_absorpt_coefficient_mu 0.100
_exptl_absorpt_correction_T_max 0.996
_exptl_absorpt_correction_T_min 0.962
_exptl_absorpt_correction_type multi-scan
_exptl_absorpt_process_details 'SADABS 2014/5'
_exptl_crystal_colour colourless
_exptl_crystal_density_diffrn 1.378
_exptl_crystal_density_method 'Not Measured'
_exptl_crystal_description block
_exptl_crystal_F_000 2480
_exptl_crystal_size_max 0.282
_exptl_crystal_size_mid 0.262
_exptl_crystal_size_min 0.131
_refine_diff_density_max 0.483
_refine_diff_density_min -0.286
_refine_ls_abs_structure_Flack .
_refine_ls_extinction_method none
_refine_ls_goodness_of_fit_ref 1.037
_refine_ls_hydrogen_treatment mixed
_refine_ls_matrix_type full
_refine_ls_number_parameters 414
_refine_ls_number_reflns 5430
_refine_ls_number_restraints 0
_refine_ls_restrained_S_all 1.037
_refine_ls_R_factor_all 0.0714
_refine_ls_R_factor_gt 0.0465
_refine_ls_shift/su_max 0.000
_refine_ls_shift/su_mean 0.000
_refine_ls_structure_factor_coef Fsqd
_refine_ls_weighting_details 'W=1/[\S^2^(FO^2^)+(0.0647P)^2^+3.8981P]  where P=(FO^2^+2FC^2^)/3'
_refine_ls_weighting_scheme calc
_refine_ls_wR_factor_gt 0.1191
_refine_ls_wR_factor_ref 0.1362
_reflns_number_gt 3849
_reflns_number_total 5430
_reflns_threshold_expression 'I > 2\s(I)'
_cod_data_source_file sj5531.cif
_cod_data_source_block I
_cod_original_sg_symbol_H-M 'C 2/c'
_cod_database_code 2242104

loop_
_symmetry_equiv_pos_site_id
_symmetry_equiv_pos_as_xyz
1 x,y,z
2 -x,y,1/2-z
3 -x,-y,-z
4 x,-y,1/2+z
5 1/2+x,1/2+y,z
6 1/2-x,1/2+y,1/2-z
7 1/2-x,1/2-y,-z
8 1/2+x,1/2-y,1/2+z

loop_
_atom_site_aniso_label
_atom_site_aniso_U_11
_atom_site_aniso_U_22
_atom_site_aniso_U_33
_atom_site_aniso_U_12
_atom_site_aniso_U_13
_atom_site_aniso_U_23
O1A 0.0601(10) 0.0382(8) 0.0649(10) 0.0109(7) 0.0128(8) -0.0017(7)
O2A 0.0976(14) 0.0641(11) 0.0488(10) -0.0138(10) 0.0096(9) 0.0080(8)
O3A 0.0942(14) 0.0495(10) 0.0758(12) -0.0161(9) 0.0477(10) -0.0041(9)
N1A 0.0341(9) 0.0401(9) 0.0390(9) -0.0023(7) 0.0105(7) 0.0026(7)
N2A 0.0343(9) 0.0373(10) 0.0516(11) 0.0018(8) 0.0104(8) -0.0016(8)
N3A 0.0398(11) 0.0490(12) 0.0581(12) 0.0002(9) 0.0204(9) 0.0038(10)
C1A 0.0438(12) 0.0375(11) 0.0418(11) -0.0019(9) 0.0099(9) 0.0025(9)
C2A 0.0434(12) 0.0381(11) 0.0424(11) 0.0060(9) 0.0127(9) 0.0021(9)
C3A 0.0367(11) 0.0444(11) 0.0323(10) -0.0001(9) 0.0074(8) 0.0020(8)
C4A 0.0411(12) 0.0400(11) 0.0452(12) -0.0026(9) 0.0143(9) -0.0010(9)
C5A 0.0411(12) 0.0389(11) 0.0480(12) 0.0040(9) 0.0133(9) -0.0003(9)
C6A 0.0618(16) 0.0428(13) 0.100(2) -0.0044(12) 0.0381(15) 0.0023(13)
C7A 0.0366(11) 0.0497(12) 0.0452(12) -0.0024(9) 0.0129(9) 0.0045(9)
C8A 0.0425(12) 0.0339(11) 0.0455(11) -0.0015(9) 0.0171(9) 0.0052(9)
C9A 0.0413(11) 0.0391(11) 0.0365(10) 0.0014(9) 0.0127(9) -0.0008(8)
C10A 0.0564(14) 0.0443(12) 0.0490(13) 0.0002(10) 0.0192(11) 0.0044(10)
C11A 0.0724(17) 0.0582(15) 0.0419(12) 0.0077(13) 0.0126(12) 0.0107(11)
C12A 0.0611(16) 0.0770(17) 0.0366(12) 0.0135(14) 0.0022(11) -0.0013(12)
C13A 0.0444(13) 0.0623(15) 0.0491(13) -0.0056(11) 0.0099(10) -0.0072(11)
C14A 0.0432(12) 0.0459(12) 0.0370(11) 0.0001(9) 0.0134(9) -0.0022(9)
C15A 0.0519(14) 0.0446(13) 0.0573(14) -0.0082(10) 0.0242(11) -0.0001(11)
O1B 0.0794(12) 0.0455(9) 0.0485(9) 0.0102(8) -0.0015(8) -0.0085(7)
O2B 0.0394(9) 0.0426(9) 0.0765(11) 0.0006(7) 0.0102(8) 0.0035(8)
O3B 0.0658(11) 0.0423(9) 0.0775(11) 0.0070(8) 0.0277(9) 0.0203(8)
N1B 0.0431(10) 0.0390(10) 0.0444(10) 0.0052(8) 0.0116(8) 0.0069(8)
N2B 0.0538(11) 0.0369(10) 0.0439(10) 0.0061(8) 0.0133(9) 0.0066(8)
N3B 0.0584(12) 0.0475(12) 0.0461(11) 0.0049(10) 0.0176(9) -0.0073(10)
C1B 0.0418(12) 0.0378(12) 0.0522(13) 0.0000(9) 0.0046(10) 0.0054(10)
C2B 0.0418(12) 0.0376(11) 0.0492(12) 0.0057(9) 0.0025(10) -0.0055(9)
C3B 0.0315(10) 0.0432(11) 0.0405(11) 0.0067(9) 0.0044(9) -0.0004(9)
C4B 0.0432(12) 0.0358(11) 0.0412(11) 0.0028(9) 0.0100(9) 0.0011(9)
C5B 0.0483(12) 0.0362(11) 0.0433(11) 0.0045(9) 0.0120(9) 0.0030(9)
C6B 0.0861(18) 0.0434(13) 0.0516(14) -0.0042(12) 0.0246(13) -0.0004(10)
C7B 0.0484(13) 0.0529(13) 0.0495(13) 0.0062(10) 0.0189(11) 0.0153(10)
C8B 0.0494(12) 0.0362(11) 0.0401(11) 0.0022(9) 0.0161(9) 0.0025(9)
C9B 0.0391(11) 0.0382(11) 0.0443(11) 0.0002(9) 0.0140(9) -0.0035(9)
C10B 0.0575(15) 0.0606(15) 0.0652(16) -0.0133(12) 0.0235(13) 0.0054(12)
C11B 0.0470(15) 0.080(2) 0.091(2) -0.0225(14) 0.0111(14) -0.0056(16)
C12B 0.0423(14) 0.0819(19) 0.0674(17) -0.0056(13) 0.0008(12) -0.0084(15)
C13B 0.0473(13) 0.0583(14) 0.0463(12) 0.0031(11) 0.0062(10) -0.0013(11)
C14B 0.0378(11) 0.0362(10) 0.0379(11) 0.0035(9) 0.0105(9) -0.0040(8)
C15B 0.0435(12) 0.0343(11) 0.0396(11) 0.0032(9) 0.0131(9) 0.0008(9)
O1W 0.0648(12) 0.1316(19) 0.0752(13) 0.0212(12) 0.0074(10) -0.0386(12)

loop_
_atom_site_type_symbol
_atom_site_label
_atom_site_fract_x
_atom_site_fract_y
_atom_site_fract_z
_atom_site_U_iso_or_equiv
_atom_site_thermal_displace_type
_atom_site_calc_flag
_atom_site_refinement_flags
_atom_site_occupancy
_atom_site_disorder_assembly
_atom_site_disorder_group
O O1A 0.22583(8) 0.40107(12) 0.40032(7) 0.0547(5) Uani d . 1.000 . .
O O2A 0.34333(10) 0.40853(15) 0.33565(7) 0.0715(7) Uani d . 1.000 . .
O O3A 0.38535(9) 0.53318(14) 0.40709(8) 0.0686(7) Uani d . 1.000 . .
N N1A 0.11034(8) 0.25855(14) 0.31440(7) 0.0374(5) Uani d . 1.000 . .
N N2A 0.22652(8) 0.23844(15) 0.35155(8) 0.0410(6) Uani d . 1.000 . .
N N3A -0.06918(9) 0.2157(2) 0.34758(9) 0.0475(7) Uani d . 1.000 . .
C C1A 0.07352(10) 0.34764(17) 0.31936(9) 0.0411(7) Uani d . 1.000 . .
C C2A 0.01405(10) 0.33503(17) 0.32906(9) 0.0409(7) Uani d . 1.000 . .
C C3A -0.01122(10) 0.22851(17) 0.33576(8) 0.0379(6) Uani d . 1.000 . .
C C4A 0.02754(10) 0.13531(17) 0.32905(9) 0.0414(7) Uani d . 1.000 . .
C C5A 0.08670(10) 0.15470(17) 0.31853(9) 0.0422(7) Uani d . 1.000 . .
C C6A 0.00423(13) 0.01857(19) 0.33375(14) 0.0650(10) Uani d . 1.000 . .
C C7A 0.17511(10) 0.27198(19) 0.30229(9) 0.0433(7) Uani d . 1.000 . .
C C8A 0.25260(10) 0.31309(17) 0.39486(9) 0.0395(7) Uani d . 1.000 . .
C C9A 0.31568(10) 0.28213(16) 0.43608(9) 0.0384(6) Uani d . 1.000 . .
C C10A 0.32083(12) 0.19564(18) 0.47694(10) 0.0488(8) Uani d . 1.000 . .
C C11A 0.37896(13) 0.1736(2) 0.51714(10) 0.0577(9) Uani d . 1.000 . .
C C12A 0.43176(13) 0.2375(2) 0.51666(10) 0.0598(9) Uani d . 1.000 . .
C C13A 0.42725(11) 0.3252(2) 0.47687(10) 0.0521(8) Uani d . 1.000 . .
C C14A 0.36955(10) 0.34807(18) 0.43589(9) 0.0414(7) Uani d . 1.000 . .
C C15A 0.36504(11) 0.43856(19) 0.38932(11) 0.0494(8) Uani d . 1.000 . .
O O1B 0.33946(9) 0.04329(13) 0.23061(7) 0.0606(6) Uani d . 1.000 . .
O O2B 0.29329(7) 0.02903(12) 0.34775(7) 0.0534(6) Uani d . 1.000 . .
O O3B 0.35853(8) -0.10987(13) 0.38676(8) 0.0601(6) Uani d . 1.000 . .
N N1B 0.29345(8) 0.24185(14) 0.13343(8) 0.0420(6) Uani d . 1.000 . .
N N2B 0.32218(9) 0.22607(16) 0.24284(8) 0.0446(6) Uani d . 1.000 . .
N N3B 0.35284(10) 0.27772(19) -0.02411(9) 0.0498(7) Uani d . 1.000 . .
C C1B 0.29850(10) 0.15205(18) 0.09987(10) 0.0450(7) Uani d . 1.000 . .
C C2B 0.31782(10) 0.16157(17) 0.04763(10) 0.0443(7) Uani d . 1.000 . .
C C3B 0.33333(9) 0.26616(17) 0.02691(9) 0.0391(6) Uani d . 1.000 . .
C C4B 0.32668(10) 0.36049(16) 0.06271(9) 0.0401(7) Uani d . 1.000 . .
C C5B 0.30681(10) 0.34382(17) 0.11433(9) 0.0424(7) Uani d . 1.000 . .
C C6B 0.33867(14) 0.47561(19) 0.04276(11) 0.0590(9) Uani d . 1.000 . .
C C7B 0.27054(11) 0.2309(2) 0.18961(10) 0.0491(8) Uani d . 1.000 . .
C C8B 0.35212(10) 0.12839(17) 0.26047(9) 0.0410(7) Uani d . 1.000 . .
C C9B 0.40518(10) 0.13125(17) 0.31648(9) 0.0399(6) Uani d . 1.000 . .
C C10B 0.45840(12) 0.1987(2) 0.31831(12) 0.0596(9) Uani d . 1.000 . .
C C11B 0.51180(13) 0.1928(3) 0.36621(14) 0.0736(11) Uani d . 1.000 . .
C C12B 0.51240(12) 0.1204(2) 0.41257(13) 0.0659(10) Uani d . 1.000 . .
C C13B 0.45962(11) 0.0541(2) 0.41153(10) 0.0515(8) Uani d . 1.000 . .
C C14B 0.40539(9) 0.05834(16) 0.36407(9) 0.0371(6) Uani d . 1.000 . .
C C15B 0.34765(10) -0.01351(16) 0.36602(9) 0.0386(7) Uani d . 1.000 . .
O O1W 0.18224(9) 0.0223(2) 0.26300(9) 0.0921(9) Uani d . 1.000 . .
H H2N2 0.2484(10) 0.1778(19) 0.3480(9) 0.036(6) Uiso d . 1.000 . .
H H2N3 -0.0890(14) 0.279(2) 0.3580(12) 0.074(9) Uiso d . 1.000 . .
H H1N3 -0.0822(13) 0.148(2) 0.3573(12) 0.071(8) Uiso d . 1.000 . .
H H1AA 0.08940 0.41900 0.31600 0.0490 Uiso c RU 1.000 . .
H H2AA -0.01080 0.39790 0.33140 0.0490 Uiso c RU 1.000 . .
H H5AA 0.11220 0.09380 0.31390 0.0510 Uiso c RU 1.000 . .
H H6AA -0.03720 0.00910 0.30630 0.0980 Uiso c RU 1.000 . .
H H6AB 0.00040 0.00490 0.37410 0.0980 Uiso c RU 1.000 . .
H H6AC 0.03450 -0.03310 0.32380 0.0980 Uiso c RU 1.000 . .
H H7AA 0.17720 0.22820 0.26710 0.0520 Uiso c RU 1.000 . .
H H10A 0.28490 0.15200 0.47740 0.0590 Uiso c RU 1.000 . .
H H7AB 0.18120 0.34960 0.29310 0.0520 Uiso c RU 1.000 . .
H H11A 0.38210 0.11520 0.54450 0.0690 Uiso c RU 1.000 . .
H H12A 0.47100 0.22190 0.54330 0.0720 Uiso c RU 1.000 . .
H H13A 0.46330 0.36940 0.47750 0.0630 Uiso c RU 1.000 . .
H H10B 0.45820 0.24840 0.28700 0.0720 Uiso c RU 1.000 . .
H H11B 0.54740 0.23820 0.36690 0.0880 Uiso c RU 1.000 . .
H H1N2 0.3306(14) 0.285(3) 0.2678(14) 0.086(10) Uiso d . 1.000 . .
H H12B 0.54850 0.11610 0.44470 0.0790 Uiso c RU 1.000 . .
H H4N3 0.3539(12) 0.218(2) -0.0473(12) 0.061(7) Uiso d . 1.000 . .
H H13B 0.46030 0.00530 0.44330 0.0620 Uiso c RU 1.000 . .
H H3N3 0.3629(13) 0.348(3) -0.0382(12) 0.077(9) Uiso d . 1.000 . .
H H1BA 0.28860 0.08200 0.11260 0.0540 Uiso c RU 1.000 . .
H H2BA 0.32090 0.09800 0.02520 0.0530 Uiso c RU 1.000 . .
H H5BA 0.30220 0.40550 0.13760 0.0510 Uiso c RU 1.000 . .
H H6BA 0.31080 0.48980 0.00390 0.0890 Uiso c RU 1.000 . .
H H6BB 0.38290 0.48200 0.04030 0.0890 Uiso c RU 1.000 . .
H H6BC 0.33010 0.52890 0.07120 0.0890 Uiso c RU 1.000 . .
H H7BA 0.24300 0.29390 0.19280 0.0590 Uiso c RU 1.000 . .
H H7BB 0.24470 0.16370 0.18730 0.0590 Uiso c RU 1.000 . .
H H1W1 0.22220 0.01410 0.28200 0.1380 Uiso d RU 1.000 . .
H H2W1 0.17600 -0.03640 0.24040 0.1380 Uiso d RU 1.000 . .

loop_
_atom_type_symbol
_atom_type_description
_atom_type_scat_dispersion_real
_atom_type_scat_dispersion_imag
_atom_type_scat_source
C C 0.0033 0.0016 ' International Tables Vol C Tables 4.2.6.8 and 6.1.1.4'
H H 0.0000 0.0000 ' International Tables Vol C Tables 4.2.6.8 and 6.1.1.4'
N N 0.0061 0.0033 ' International Tables Vol C Tables 4.2.6.8 and 6.1.1.4'
O O 0.0106 0.0060 ' International Tables Vol C Tables 4.2.6.8 and 6.1.1.4'

loop_
_geom_angle_atom_site_label_1
_geom_angle_atom_site_label_2
_geom_angle_atom_site_label_3
_geom_angle_site_symmetry_1
_geom_angle_site_symmetry_2
_geom_angle_site_symmetry_3
_geom_angle
_geom_angle_publ_flag
H1W1 O1W H2W1 . . . 102.00 no
C1A N1A C5A . . . 119.30(18) yes
C5A N1A C7A . . . 119.47(17) yes
C1A N1A C7A . . . 121.19(17) yes
C7A N2A C8A . . . 119.71(18) yes
C7A N2A H2N2 . . . 119.0(13) no
C8A N2A H2N2 . . . 118.7(14) no
C3A N3A H2N3 . . . 117.3(18) no
H2N3 N3A H1N3 . . . 119(2) no
C3A N3A H1N3 . . . 120.5(18) no
C8B N2B H1N2 . . . 119(2) no
C7B N2B H1N2 . . . 120(2) no
C3B N3B H3N3 . . . 122.2(18) no
C3B N3B H4N3 . . . 119.5(17) no
H4N3 N3B H3N3 . . . 118(2) no
N1A C1A C2A . . . 121.03(19) yes
C1A C2A C3A . . . 121.3(2) no
C2A C3A C4A . . . 117.04(19) no
N3A C3A C2A . . . 121.5(2) yes
N3A C3A C4A . . . 121.5(2) yes
C3A C4A C6A . . . 121.1(2) no
C3A C4A C5A . . . 118.23(19) no
C5A C4A C6A . . . 120.7(2) no
N1A C5A C4A . . . 123.08(19) yes
N1A C7A N2A . . . 113.36(16) yes
O1A C8A N2A . . . 121.8(2) yes
N2A C8A C9A . . . 116.71(18) yes
O1A C8A C9A . . . 121.54(18) yes
C8A C9A C14A . . . 118.39(18) no
C10A C9A C14A . . . 119.6(2) no
C8A C9A C10A . . . 121.9(2) no
C9A C10A C11A . . . 120.5(2) no
C10A C11A C12A . . . 119.9(2) no
C11A C12A C13A . . . 120.4(2) no
C12A C13A C14A . . . 120.6(2) no
C9A C14A C15A . . . 119.71(19) no
C13A C14A C15A . . . 121.2(2) no
C9A C14A C13A . . . 119.0(2) no
O3A C15A C14A . . . 117.7(2) yes
O2A C15A O3A . . . 126.7(2) yes
O2A C15A C14A . . . 115.5(2) yes
C2A C1A H1AA . . . 119.00 no
N1A C1A H1AA . . . 119.00 no
C3A C2A H2AA . . . 119.00 no
C1A C2A H2AA . . . 119.00 no
N1A C5A H5AA . . . 118.00 no
C4A C5A H5AA . . . 119.00 no
C4A C6A H6AC . . . 109.00 no
H6AA C6A H6AB . . . 109.00 no
C4A C6A H6AB . . . 110.00 no
C4A C6A H6AA . . . 109.00 no
H6AA C6A H6AC . . . 110.00 no
H6AB C6A H6AC . . . 109.00 no
H7AA C7A H7AB . . . 108.00 no
N2A C7A H7AB . . . 109.00 no
N2A C7A H7AA . . . 109.00 no
N1A C7A H7AA . . . 109.00 no
N1A C7A H7AB . . . 109.00 no
C11A C10A H10A . . . 120.00 no
C9A C10A H10A . . . 120.00 no
C10A C11A H11A . . . 120.00 no
C12A C11A H11A . . . 120.00 no
C13A C12A H12A . . . 120.00 no
C11A C12A H12A . . . 120.00 no
C14A C13A H13A . . . 120.00 no
C12A C13A H13A . . . 120.00 no
C1B N1B C5B . . . 119.32(18) yes
C1B N1B C7B . . . 120.78(18) yes
C5B N1B C7B . . . 119.84(17) yes
C7B N2B C8B . . . 120.11(19) yes
N1B C1B C2B . . . 121.2(2) yes
C1B C2B C3B . . . 121.04(19) no
N3B C3B C2B . . . 122.2(2) yes
N3B C3B C4B . . . 120.95(19) yes
C2B C3B C4B . . . 116.82(18) no
C3B C4B C5B . . . 118.46(18) no
C3B C4B C6B . . . 120.72(19) no
C5B C4B C6B . . . 120.77(19) no
N1B C5B C4B . . . 123.12(19) yes
N1B C7B N2B . . . 113.19(19) yes
O1B C8B C9B . . . 121.33(19) yes
N2B C8B C9B . . . 116.39(18) yes
O1B C8B N2B . . . 122.1(2) yes
C10B C9B C14B . . . 119.4(2) no
C8B C9B C10B . . . 119.14(19) no
C8B C9B C14B . . . 121.05(19) no
C9B C10B C11B . . . 120.6(2) no
C10B C11B C12B . . . 120.1(3) no
C11B C12B C13B . . . 119.8(3) no
C12B C13B C14B . . . 121.3(2) no
C9B C14B C13B . . . 118.78(19) no
C9B C14B C15B . . . 121.88(18) no
C13B C14B C15B . . . 119.32(18) no
O2B C15B C14B . . . 117.17(17) yes
O2B C15B O3B . . . 125.5(2) yes
O3B C15B C14B . . . 117.32(19) yes
C2B C1B H1BA . . . 119.00 no
N1B C1B H1BA . . . 119.00 no
C1B C2B H2BA . . . 119.00 no
C3B C2B H2BA . . . 119.00 no
C4B C5B H5BA . . . 118.00 no
N1B C5B H5BA . . . 118.00 no
C4B C6B H6BA . . . 109.00 no
C4B C6B H6BC . . . 110.00 no
H6BA C6B H6BB . . . 109.00 no
C4B C6B H6BB . . . 109.00 no
H6BB C6B H6BC . . . 110.00 no
H6BA C6B H6BC . . . 110.00 no
N1B C7B H7BB . . . 109.00 no
N2B C7B H7BA . . . 109.00 no
N1B C7B H7BA . . . 109.00 no
H7BA C7B H7BB . . . 108.00 no
N2B C7B H7BB . . . 109.00 no
C9B C10B H10B . . . 120.00 no
C11B C10B H10B . . . 120.00 no
C12B C11B H11B . . . 120.00 no
C10B C11B H11B . . . 120.00 no
C11B C12B H12B . . . 120.00 no
C13B C12B H12B . . . 120.00 no
C12B C13B H13B . . . 119.00 no
C14B C13B H13B . . . 119.00 no

loop_
_geom_bond_atom_site_label_1
_geom_bond_atom_site_label_2
_geom_bond_site_symmetry_1
_geom_bond_site_symmetry_2
_geom_bond_distance
_geom_bond_publ_flag
O1A C8A . . 1.220(3) yes
O2A C15A . . 1.257(3) yes
O3A C15A . . 1.247(3) yes
O1W H1W1 . . 0.8700 no
O1W H2W1 . . 0.8600 no
N1A C1A . . 1.346(3) yes
N1A C7A . . 1.480(3) yes
N1A C5A . . 1.355(3) yes
N2A C8A . . 1.353(3) yes
N2A C7A . . 1.430(3) yes
N3A C3A . . 1.335(3) yes
N2A H2N2 . . 0.88(2) no
N3A H1N3 . . 0.90(2) no
N3A H2N3 . . 0.93(3) no
O1B C8B . . 1.222(3) yes
O2B C15B . . 1.244(3) yes
O3B C15B . . 1.249(3) yes
N1B C7B . . 1.484(3) yes
N1B C1B . . 1.341(3) yes
N1B C5B . . 1.351(3) yes
N2B C7B . . 1.435(3) yes
N2B C8B . . 1.349(3) yes
N3B C3B . . 1.335(3) yes
N2B H1N2 . . 0.90(3) no
N3B H3N3 . . 0.95(3) no
N3B H4N3 . . 0.89(2) no
C1A C2A . . 1.346(3) no
C2A C3A . . 1.408(3) no
C3A C4A . . 1.419(3) no
C4A C6A . . 1.498(3) no
C4A C5A . . 1.359(3) no
C8A C9A . . 1.494(3) no
C9A C10A . . 1.383(3) no
C9A C14A . . 1.395(3) no
C10A C11A . . 1.382(4) no
C11A C12A . . 1.364(4) no
C12A C13A . . 1.379(3) no
C13A C14A . . 1.385(3) no
C14A C15A . . 1.507(3) no
C1A H1AA . . 0.9300 no
C2A H2AA . . 0.9300 no
C5A H5AA . . 0.9300 no
C6A H6AB . . 0.9600 no
C6A H6AA . . 0.9600 no
C6A H6AC . . 0.9600 no
C7A H7AB . . 0.9700 no
C7A H7AA . . 0.9700 no
C10A H10A . . 0.9300 no
C11A H11A . . 0.9300 no
C12A H12A . . 0.9300 no
C13A H13A . . 0.9300 no
C1B C2B . . 1.358(3) no
C2B C3B . . 1.407(3) no
C3B C4B . . 1.423(3) no
C4B C6B . . 1.494(3) no
C4B C5B . . 1.360(3) no
C8B C9B . . 1.494(3) no
C9B C10B . . 1.386(3) no
C9B C14B . . 1.395(3) no
C10B C11B . . 1.381(4) no
C11B C12B . . 1.368(4) no
C12B C13B . . 1.373(4) no
C13B C14B . . 1.386(3) no
C14B C15B . . 1.512(3) no
C1B H1BA . . 0.9300 no
C2B H2BA . . 0.9300 no
C5B H5BA . . 0.9300 no
C6B H6BB . . 0.9600 no
C6B H6BA . . 0.9600 no
C6B H6BC . . 0.9600 no
C7B H7BB . . 0.9700 no
C7B H7BA . . 0.9700 no
C10B H10B . . 0.9300 no
C11B H11B . . 0.9300 no
C12B H12B . . 0.9300 no
C13B H13B . . 0.9300 no

loop_
_geom_hbond_atom_site_label_D
_geom_hbond_atom_site_label_H
_geom_hbond_atom_site_label_A
_geom_hbond_site_symmetry_A
_geom_hbond_distance_DH
_geom_hbond_distance_HA
_geom_hbond_distance_DA
_geom_hbond_angle_DHA
_geom_hbond_publ_flag
N2A H2N2 O2B . 0.88(2) 2.03(2) 2.897(2) 173(2) yes
N3A H2N3 O3B 5_455 0.93(3) 1.95(3) 2.864(3) 168(2) yes
N3A H1N3 O3A 5_445 0.90(2) 2.01(3) 2.864(3) 157(2) yes
N2B H1N2 O2A . 0.90(3) 2.12(3) 3.006(3) 171(3) yes
N3B H4N3 O3B 4_554 0.89(2) 2.01(3) 2.887(3) 167(2) yes
N3B H3N3 O3A 4_564 0.95(3) 2.03(3) 2.935(3) 161(3) yes
O1W H1W1 O2B . 0.8700 1.8700 2.681(3) 155 yes
O1W H2W1 O2A 6_545 0.8600 1.8100 2.581(3) 147 yes
C1A H1AA O1B 6_555 0.9300 2.5300 3.355(3) 147 yes
C5A H5AA O1W . 0.9300 2.2700 3.083(3) 146 yes
C7A H7AA O1W . 0.9700 2.4700 3.139(3) 126 yes
C7A H7AB O1B 6_555 0.9700 2.4000 3.336(3) 162 yes
C1B H1BA O1A 6_545 0.9300 2.2000 3.053(3) 152 yes
C2A H2AA <i>Cg</i>1 5_455 0.93 2.95 3.831(2) 158 y
C11B H11B <i>Cg</i>2 2_655 0.93 2.94 3.721(3) 142 y

loop_
_geom_torsion_atom_site_label_1
_geom_torsion_atom_site_label_2
_geom_torsion_atom_site_label_3
_geom_torsion_atom_site_label_4
_geom_torsion_site_symmetry_1
_geom_torsion_site_symmetry_2
_geom_torsion_site_symmetry_3
_geom_torsion_site_symmetry_4
_geom_torsion
_geom_torsion_publ_flag
C5A N1A C1A C2A . . . . 0.8(3) no
C7A N1A C1A C2A . . . . 178.52(18) no
C1A N1A C5A C4A . . . . -1.7(3) no
C7A N1A C5A C4A . . . . -179.45(18) no
C1A N1A C7A N2A . . . . 112.8(2) no
C5A N1A C7A N2A . . . . -69.5(2) no
C8A N2A C7A N1A . . . . -88.4(2) no
C7A N2A C8A O1A . . . . 15.1(3) no
C7A N2A C8A C9A . . . . -165.31(18) no
C7B N1B C5B C4B . . . . -178.6(2) no
C1B N1B C7B N2B . . . . 97.4(2) no
C5B N1B C7B N2B . . . . -85.4(2) no
C5B N1B C1B C2B . . . . 1.1(3) no
C7B N1B C1B C2B . . . . 178.3(2) no
C1B N1B C5B C4B . . . . -1.4(3) no
C8B N2B C7B N1B . . . . -83.4(2) no
C7B N2B C8B O1B . . . . 4.4(3) no
C7B N2B C8B C9B . . . . -179.84(19) no
N1A C1A C2A C3A . . . . 1.5(3) no
C1A C2A C3A N3A . . . . 177.5(2) no
C1A C2A C3A C4A . . . . -2.8(3) no
N3A C3A C4A C5A . . . . -178.40(19) no
C2A C3A C4A C6A . . . . -178.4(2) no
C2A C3A C4A C5A . . . . 2.0(3) no
N3A C3A C4A C6A . . . . 1.3(3) no
C6A C4A C5A N1A . . . . -179.4(2) no
C3A C4A C5A N1A . . . . 0.3(3) no
O1A C8A C9A C10A . . . . 111.7(2) no
N2A C8A C9A C14A . . . . 116.8(2) no
O1A C8A C9A C14A . . . . -63.6(3) no
N2A C8A C9A C10A . . . . -67.9(3) no
C14A C9A C10A C11A . . . . -0.5(3) no
C8A C9A C14A C13A . . . . 175.42(19) no
C8A C9A C14A C15A . . . . -7.8(3) no
C10A C9A C14A C13A . . . . 0.0(3) no
C10A C9A C14A C15A . . . . 176.8(2) no
C8A C9A C10A C11A . . . . -175.8(2) no
C9A C10A C11A C12A . . . . 0.0(4) no
C10A C11A C12A C13A . . . . 1.0(4) no
C11A C12A C13A C14A . . . . -1.6(4) no
C12A C13A C14A C15A . . . . -175.7(2) no
C12A C13A C14A C9A . . . . 1.0(3) no
C9A C14A C15A O2A . . . . -51.8(3) no
C13A C14A C15A O3A . . . . -52.1(3) no
C9A C14A C15A O3A . . . . 131.2(2) no
C13A C14A C15A O2A . . . . 125.0(2) no
N1B C1B C2B C3B . . . . 0.1(3) no
C1B C2B C3B N3B . . . . 179.6(2) no
C1B C2B C3B C4B . . . . -1.0(3) no
N3B C3B C4B C5B . . . . -179.8(2) no
N3B C3B C4B C6B . . . . 2.6(3) no
C2B C3B C4B C5B . . . . 0.8(3) no
C2B C3B C4B C6B . . . . -176.8(2) no
C3B C4B C5B N1B . . . . 0.4(3) no
C6B C4B C5B N1B . . . . 178.0(2) no
O1B C8B C9B C10B . . . . 115.5(3) no
O1B C8B C9B C14B . . . . -57.2(3) no
N2B C8B C9B C10B . . . . -60.3(3) no
N2B C8B C9B C14B . . . . 127.0(2) no
C8B C9B C10B C11B . . . . -171.8(2) no
C14B C9B C10B C11B . . . . 1.1(4) no
C8B C9B C14B C13B . . . . 171.6(2) no
C8B C9B C14B C15B . . . . -10.1(3) no
C10B C9B C14B C13B . . . . -1.2(3) no
C10B C9B C14B C15B . . . . 177.2(2) no
C9B C10B C11B C12B . . . . -0.4(4) no
C10B C11B C12B C13B . . . . -0.4(4) no
C11B C12B C13B C14B . . . . 0.4(4) no
C12B C13B C14B C9B . . . . 0.4(3) no
C12B C13B C14B C15B . . . . -178.0(2) no
C9B C14B C15B O2B . . . . -38.6(3) no
C9B C14B C15B O3B . . . . 142.6(2) no
C13B C14B C15B O2B . . . . 139.7(2) no
C13B C14B C15B O3B . . . . -39.1(3) no
